data_4025258
loop_
_publ_author_name
'Wen-Hua Chiou'
'Gau-Hong Lin'
'Chih-Wei Liang'

_publ_section_title
;
 Facile Syntheses of Enantiopure 3-Hydroxypiperidine Derivatives and
 3-Hydroxypipecolic Acids
;
_journal_name_full 'Journal of Organic Chemistry'
_journal_page_first 1748
_journal_page_last 1751
_journal_paper_doi 10.1021/jo902324h
_journal_volume 75
_journal_year 2010
_chemical_absolute_configuration rm
_chemical_formula_moiety 'C11 H21 N O4'
_chemical_formula_sum 'C11 H21 N O4'
_chemical_formula_weight 231.29
_space_group_IT_number 4
_symmetry_cell_setting monoclinic
_symmetry_Int_Tables_number 4
_symmetry_space_group_name_Hall 'P 2yb'
_symmetry_space_group_name_H-M 'P 1 21 1'
_atom_sites_solution_hydrogens geom
_atom_sites_solution_primary direct
_atom_sites_solution_secondary difmap
_audit_creation_method SHELXL-97
_cell_angle_alpha 90.00
_cell_angle_beta 107.068(9)
_cell_angle_gamma 90.00
_cell_formula_units_Z 2
_cell_length_a 5.7989(5)
_cell_length_b 12.0265(10)
_cell_length_c 9.0540(8)
_cell_measurement_reflns_used 3142
_cell_measurement_temperature 120(2)
_cell_measurement_theta_max 29.0822
_cell_measurement_theta_min 2.8905
_cell_volume 603.62(9)
_computing_cell_refinement
; 
CrysAlis RED, Oxford Diffraction Ltd., 
Version 1.171.32.29 (release 10-06-2008 CrysAlis171 .NET) 
(compiled Jun 10 2008,16:49:55) 
;
_computing_data_collection
; 
CrysAlis CCD, Oxford Diffraction Ltd., 
Version 1.171.32.29 (release 10-06-2008 CrysAlis171 .NET) 
(compiled Jun 10 2008,16:49:55) 
;
_computing_data_reduction
; 
CrysAlis RED, Oxford Diffraction Ltd., 
Version 1.171.32.29 (release 10-06-2008 CrysAlis171 .NET) 
(compiled Jun 10 2008,16:49:55) 
;
_computing_molecular_graphics 'Bruker SHELXTL'
_computing_publication_material 'Bruker SHELXTL'
_computing_structure_refinement 'SHELXL-97 (Sheldrick, 1997)'
_computing_structure_solution 'SHELXS-97 (Sheldrick, 1990)'
_diffrn_ambient_temperature 120(2)
_diffrn_measured_fraction_theta_full 0.998
_diffrn_measured_fraction_theta_max 0.918
_diffrn_measurement_device_type 'CCD detector'
_diffrn_measurement_method '\w scans'
_diffrn_radiation_monochromator graphite
_diffrn_radiation_probe x-ray
_diffrn_radiation_type MoK\a
_diffrn_radiation_wavelength 0.71073
_diffrn_reflns_av_R_equivalents 0.0568
_diffrn_reflns_av_sigmaI/netI 0.1014
_diffrn_reflns_limit_h_max 7
_diffrn_reflns_limit_h_min -7
_diffrn_reflns_limit_k_max 16
_diffrn_reflns_limit_k_min -15
_diffrn_reflns_limit_l_max 12
_diffrn_reflns_limit_l_min -11
_diffrn_reflns_number 7989
_diffrn_reflns_theta_full 26.00
_diffrn_reflns_theta_max 29.15
_diffrn_reflns_theta_min 2.90
_diffrn_source 'fine-focus sealed tube'
_exptl_absorpt_coefficient_mu 0.096
_exptl_absorpt_correction_T_max 1.00000
_exptl_absorpt_correction_T_min 0.89313
_exptl_absorpt_correction_type multi-scan
_exptl_absorpt_process_details
; 
CrysAlisPro, Oxford Diffraction Ltd., 
Version 1.171.33.34d (release 27-02-2009 CrysAlis171 .NET) 
(compiled Feb 27 2009,15:38:38) 
Empirical absorption correction using spherical harmonics, 
 implemented in SCALE3 ABSPACK scaling algorithm. 
;
_exptl_crystal_colour white
_exptl_crystal_density_diffrn 1.273
_exptl_crystal_density_method 'not measured'
_exptl_crystal_description parallepied
_exptl_crystal_F_000 252
_exptl_crystal_size_max 0.33
_exptl_crystal_size_mid 0.15
_exptl_crystal_size_min 0.08
_refine_diff_density_max 0.259
_refine_diff_density_min -0.238
_refine_diff_density_rms 0.046
_refine_ls_abs_structure_details 'Flack H D (1983), Acta Cryst. A39, 876-881'
_refine_ls_abs_structure_Flack -0.4(9)
_refine_ls_extinction_method none
_refine_ls_goodness_of_fit_ref 0.933
_refine_ls_hydrogen_treatment mixed
_refine_ls_matrix_type full
_refine_ls_number_parameters 153
_refine_ls_number_reflns 2834
_refine_ls_number_restraints 1
_refine_ls_restrained_S_all 0.933
_refine_ls_R_factor_all 0.0762
_refine_ls_R_factor_gt 0.0464
_refine_ls_shift/su_max 0.000
_refine_ls_shift/su_mean 0.000
_refine_ls_structure_factor_coef Fsqd
_refine_ls_weighting_details 'calc w=1/[\s^2^(Fo^2^)+(0.0200P)^2^+0.0000P] where P=(Fo^2^+2Fc^2^)/3'
_refine_ls_weighting_scheme calc
_refine_ls_wR_factor_gt 0.0593
_refine_ls_wR_factor_ref 0.0630
_reflns_number_gt 1957
_reflns_number_total 2834
_reflns_threshold_expression >2sigma(I)
_cod_data_source_file jo902324h_si_002.cif
_cod_data_source_block swdebn
_cod_original_sg_symbol_H-M 'P 21'
_cod_database_code 4025258

loop_
_symmetry_equiv_pos_as_xyz
'x, y, z'
'-x, y+1/2, -z'

loop_
_atom_site_label
_atom_site_type_symbol
_atom_site_fract_x
_atom_site_fract_y
_atom_site_fract_z
_atom_site_U_iso_or_equiv
_atom_site_adp_type
_atom_site_occupancy
_atom_site_symmetry_multiplicity
_atom_site_calc_flag
_atom_site_refinement_flags
_atom_site_disorder_assembly
_atom_site_disorder_group
O1 O 0.4795(2) 0.86934(10) 0.14166(15) 0.0184(3) Uani 1 1 d . . .
O2 O 0.4116(2) 0.76531(10) 0.33435(14) 0.0168(3) Uani 1 1 d . . .
O3 O -0.1611(3) 0.56610(13) 0.26079(18) 0.0297(4) Uani 1 1 d . . .
H3A H -0.292(4) 0.542(2) 0.220(3) 0.045(9) Uiso 1 1 d . . .
O4 O 0.4015(2) 0.47027(11) 0.09945(16) 0.0203(4) Uani 1 1 d . . .
H4A H 0.424(3) 0.4367(17) 0.029(2) 0.021(6) Uiso 1 1 d . . .
C1 C 0.1537(3) 0.61364(15) 0.1513(2) 0.0127(4) Uani 1 1 d . . .
H1A H 0.2562 0.5989 0.2592 0.015 Uiso 1 1 calc R . .
C2 C 0.1570(3) 0.50954(16) 0.0578(2) 0.0157(5) Uani 1 1 d . . .
H2A H 0.0558 0.4518 0.0886 0.019 Uiso 1 1 calc R . .
C3 C 0.0587(3) 0.52743(16) -0.1157(2) 0.0171(5) Uani 1 1 d . . .
H3B H -0.1155 0.5453 -0.1432 0.020 Uiso 1 1 calc R . .
H3C H 0.0777 0.4584 -0.1705 0.020 Uiso 1 1 calc R . .
C4 C 0.1929(4) 0.62213(16) -0.1658(2) 0.0198(5) Uani 1 1 d . . .
H4B H 0.1213 0.6360 -0.2778 0.024 Uiso 1 1 calc R . .
H4C H 0.3639 0.6009 -0.1479 0.024 Uiso 1 1 calc R . .
C5 C 0.1795(3) 0.72780(15) -0.0763(2) 0.0183(5) Uani 1 1 d . . .
H5A H 0.2804 0.7862 -0.1034 0.022 Uiso 1 1 calc R . .
H5B H 0.0109 0.7549 -0.1055 0.022 Uiso 1 1 calc R . .
C6 C 0.3917(3) 0.78744(17) 0.1856(2) 0.0144(4) Uani 1 1 d . . .
C7 C 0.5563(3) 0.83535(16) 0.4632(2) 0.0159(4) Uani 1 1 d . . .
C8 C 0.5204(3) 0.77573(18) 0.6024(2) 0.0222(5) Uani 1 1 d . . .
H8A H 0.3492 0.7776 0.5972 0.033 Uiso 1 1 calc R . .
H8B H 0.6155 0.8128 0.6971 0.033 Uiso 1 1 calc R . .
H8C H 0.5733 0.6983 0.6028 0.033 Uiso 1 1 calc R . .
C9 C 0.4550(4) 0.95148(16) 0.4501(2) 0.0228(5) Uani 1 1 d . . .
H9A H 0.4806 0.9883 0.3596 0.034 Uiso 1 1 calc R . .
H9B H 0.5368 0.9936 0.5434 0.034 Uiso 1 1 calc R . .
H9C H 0.2819 0.9481 0.4389 0.034 Uiso 1 1 calc R . .
C10 C 0.8185(3) 0.83384(18) 0.4674(2) 0.0245(5) Uani 1 1 d . . .
H10A H 0.8375 0.8727 0.3766 0.037 Uiso 1 1 calc R . .
H10B H 0.8728 0.7567 0.4670 0.037 Uiso 1 1 calc R . .
H10C H 0.9155 0.8711 0.5614 0.037 Uiso 1 1 calc R . .
C11 C -0.0996(4) 0.64297(16) 0.1592(2) 0.0216(5) Uani 1 1 d . . .
H11A H -0.1018 0.7198 0.1982 0.026 Uiso 1 1 calc R . .
H11B H -0.2173 0.6382 0.0551 0.026 Uiso 1 1 calc R . .
N1 N 0.2637(3) 0.70735(12) 0.09140(17) 0.0131(4) Uani 1 1 d . . .

loop_
_atom_site_aniso_label
_atom_site_aniso_U_11
_atom_site_aniso_U_22
_atom_site_aniso_U_33
_atom_site_aniso_U_23
_atom_site_aniso_U_13
_atom_site_aniso_U_12
O1 0.0239(8) 0.0138(8) 0.0177(8) 0.0008(6) 0.0063(7) -0.0068(6)
O2 0.0194(8) 0.0198(9) 0.0106(7) -0.0039(6) 0.0037(6) -0.0068(6)
O3 0.0203(10) 0.0440(12) 0.0278(10) 0.0059(8) 0.0115(8) -0.0080(9)
O4 0.0207(8) 0.0234(10) 0.0161(8) -0.0015(7) 0.0043(7) 0.0071(7)
C1 0.0102(10) 0.0113(11) 0.0158(11) 0.0017(9) 0.0026(9) -0.0004(8)
C2 0.0156(11) 0.0143(12) 0.0182(12) 0.0011(9) 0.0064(9) -0.0026(9)
C3 0.0138(11) 0.0188(12) 0.0161(12) -0.0053(9) 0.0006(9) 0.0015(9)
C4 0.0207(12) 0.0287(13) 0.0081(11) -0.0011(9) 0.0012(9) -0.0015(10)
C5 0.0222(12) 0.0185(12) 0.0136(11) 0.0021(9) 0.0044(9) -0.0001(9)
C6 0.0109(10) 0.0154(11) 0.0178(11) -0.0003(9) 0.0055(8) 0.0024(9)
C7 0.0174(11) 0.0168(11) 0.0116(11) -0.0039(9) 0.0012(9) -0.0049(9)
C8 0.0247(11) 0.0264(13) 0.0143(10) -0.0032(10) 0.0040(9) -0.0026(11)
C9 0.0282(13) 0.0183(13) 0.0198(12) -0.0057(9) 0.0035(10) -0.0029(11)
C10 0.0192(12) 0.0364(14) 0.0168(11) -0.0006(10) 0.0037(9) -0.0011(10)
C11 0.0189(12) 0.0245(15) 0.0243(13) -0.0027(9) 0.0110(10) -0.0002(10)
N1 0.0170(9) 0.0132(10) 0.0092(9) -0.0026(7) 0.0038(7) -0.0030(7)

loop_
_atom_type_symbol
_atom_type_description
_atom_type_scat_dispersion_real
_atom_type_scat_dispersion_imag
_atom_type_scat_source
C C 0.0033 0.0016 'International Tables Vol C Tables 4.2.6.8 and 6.1.1.4'
H H 0.0000 0.0000 'International Tables Vol C Tables 4.2.6.8 and 6.1.1.4'
N N 0.0061 0.0033 'International Tables Vol C Tables 4.2.6.8 and 6.1.1.4'
O O 0.0106 0.0060 'International Tables Vol C Tables 4.2.6.8 and 6.1.1.4'

loop_
_geom_angle_atom_site_label_1
_geom_angle_atom_site_label_2
_geom_angle_atom_site_label_3
_geom_angle
_geom_angle_site_symmetry_1
_geom_angle_site_symmetry_3
_geom_angle_publ_flag
C6 O2 C7 122.54(14) . . ?
C11 O3 H3A 108.8(18) . . ?
C2 O4 H4A 109.7(14) . . ?
N1 C1 C2 110.40(14) . . ?
N1 C1 C11 111.44(15) . . ?
C2 C1 C11 112.72(15) . . ?
N1 C1 H1A 107.3 . . ?
C2 C1 H1A 107.3 . . ?
C11 C1 H1A 107.3 . . ?
O4 C2 C1 107.38(15) . . ?
O4 C2 C3 111.09(14) . . ?
C1 C2 C3 113.44(16) . . ?
O4 C2 H2A 108.3 . . ?
C1 C2 H2A 108.3 . . ?
C3 C2 H2A 108.3 . . ?
C2 C3 C4 110.14(15) . . ?
C2 C3 H3B 109.6 . . ?
C4 C3 H3B 109.6 . . ?
C2 C3 H3C 109.6 . . ?
C4 C3 H3C 109.6 . . ?
H3B C3 H3C 108.1 . . ?
C3 C4 C5 110.81(15) . . ?
C3 C4 H4B 109.5 . . ?
C5 C4 H4B 109.5 . . ?
C3 C4 H4C 109.5 . . ?
C5 C4 H4C 109.5 . . ?
H4B C4 H4C 108.1 . . ?
N1 C5 C4 110.89(15) . . ?
N1 C5 H5A 109.5 . . ?
C4 C5 H5A 109.5 . . ?
N1 C5 H5B 109.5 . . ?
C4 C5 H5B 109.5 . . ?
H5A C5 H5B 108.0 . . ?
O1 C6 O2 124.18(17) . . ?
O1 C6 N1 124.72(17) . . ?
O2 C6 N1 111.10(16) . . ?
O2 C7 C9 110.33(15) . . ?
O2 C7 C10 110.24(14) . . ?
C9 C7 C10 112.30(17) . . ?
O2 C7 C8 101.61(15) . . ?
C9 C7 C8 111.00(16) . . ?
C10 C7 C8 110.86(16) . . ?
C7 C8 H8A 109.5 . . ?
C7 C8 H8B 109.5 . . ?
H8A C8 H8B 109.5 . . ?
C7 C8 H8C 109.5 . . ?
H8A C8 H8C 109.5 . . ?
H8B C8 H8C 109.5 . . ?
C7 C9 H9A 109.5 . . ?
C7 C9 H9B 109.5 . . ?
H9A C9 H9B 109.5 . . ?
C7 C9 H9C 109.5 . . ?
H9A C9 H9C 109.5 . . ?
H9B C9 H9C 109.5 . . ?
C7 C10 H10A 109.5 . . ?
C7 C10 H10B 109.5 . . ?
H10A C10 H10B 109.5 . . ?
C7 C10 H10C 109.5 . . ?
H10A C10 H10C 109.5 . . ?
H10B C10 H10C 109.5 . . ?
O3 C11 C1 107.86(16) . . ?
O3 C11 H11A 110.1 . . ?
C1 C11 H11A 110.1 . . ?
O3 C11 H11B 110.1 . . ?
C1 C11 H11B 110.1 . . ?
H11A C11 H11B 108.4 . . ?
C6 N1 C5 119.02(14) . . ?
C6 N1 C1 121.90(15) . . ?
C5 N1 C1 117.26(14) . . ?

loop_
_geom_bond_atom_site_label_1
_geom_bond_atom_site_label_2
_geom_bond_distance
_geom_bond_site_symmetry_2
_geom_bond_publ_flag
O1 C6 1.227(2) . ?
O2 C6 1.344(2) . ?
O2 C7 1.483(2) . ?
O3 C11 1.421(2) . ?
O3 H3A 0.80(2) . ?
O4 C2 1.436(2) . ?
O4 H4A 0.795(19) . ?
C1 N1 1.475(2) . ?
C1 C2 1.514(2) . ?
C1 C11 1.533(2) . ?
C1 H1A 1.0000 . ?
C2 C3 1.521(2) . ?
C2 H2A 1.0000 . ?
C3 C4 1.522(3) . ?
C3 H3B 0.9900 . ?
C3 H3C 0.9900 . ?
C4 C5 1.522(3) . ?
C4 H4B 0.9900 . ?
C4 H4C 0.9900 . ?
C5 N1 1.472(2) . ?
C5 H5A 0.9900 . ?
C5 H5B 0.9900 . ?
C6 N1 1.354(2) . ?
C7 C9 1.506(3) . ?
C7 C10 1.510(3) . ?
C7 C8 1.516(2) . ?
C8 H8A 0.9800 . ?
C8 H8B 0.9800 . ?
C8 H8C 0.9800 . ?
C9 H9A 0.9800 . ?
C9 H9B 0.9800 . ?
C9 H9C 0.9800 . ?
C10 H10A 0.9800 . ?
C10 H10B 0.9800 . ?
C10 H10C 0.9800 . ?
C11 H11A 0.9900 . ?
C11 H11B 0.9900 . ?

loop_
_cod_related_entry_id
_cod_related_entry_database
_cod_related_entry_code
1 ChemSpider 9451298
